data_1552499
loop_
_publ_author_name
'Gu, Han'
'Ghosh, Saptarshi'
'Staples, Richard J.'
'Bane, Susan L.'

_publ_section_title
;
 \b-Hydroxy-Stabilized Boron-Nitrogen Heterocycles Enable Rapid and
 Efficient C-Terminal Protein Modification.
;
_journal_issue 10
_journal_name_full 'Bioconjugate chemistry'
_journal_page_first 2604
_journal_page_last 2613
_journal_paper_doi 10.1021/acs.bioconjchem.9b00534
_journal_volume 30
_journal_year 2019
_chemical_absolute_configuration ad
_chemical_formula_moiety 'C18 H16 B N3 O4'
_chemical_formula_sum 'C18 H16 B N3 O4'
_chemical_formula_weight 349.15
_space_group_crystal_system monoclinic
_space_group_IT_number 4
_space_group_name_Hall 'P 2yb'
_space_group_name_H-M_alt 'P 1 21 1'
_symmetry_space_group_name_Hall 'P 2yb'
_symmetry_space_group_name_H-M 'P 1 21 1'
_atom_sites_solution_hydrogens mixed
_atom_sites_solution_primary dual
_audit_creation_date 2018-12-17
_audit_creation_method
;
Olex2 1.2
(compiled 2018.05.29 svn.r3508 for OlexSys, GUI svn.r5506)
;
_cell_angle_alpha 90
_cell_angle_beta 92.8770(10)
_cell_angle_gamma 90
_cell_formula_units_Z 4
_cell_length_a 11.20330(10)
_cell_length_b 8.90940(10)
_cell_length_c 16.9484(2)
_cell_measurement_reflns_used 9967
_cell_measurement_temperature 173(2)
_cell_measurement_theta_max 70.04
_cell_measurement_theta_min 2.61
_cell_volume 1689.57(3)
_computing_cell_refinement 'SAINT v8.34A (Bruker, 2013)'
_computing_data_collection 'COSMO (BRUKER, V1.61, 2009)'
_computing_data_reduction 'SAINT v8.34A (Bruker, 2013)'
_computing_molecular_graphics
;
O. V. Dolomanov, L. J. Bourhis, R. J. Gildea, J. A. K. Howard and H. Puschmann,
OLEX2: a complete structure solution, refinement and analysis program.
J. Appl. Cryst. (2009). 42, 339-341.
;
_computing_publication_material
;
O. V. Dolomanov, L. J. Bourhis, R. J. Gildea, J. A. K. Howard and H. Puschmann,
OLEX2: a complete structure solution, refinement and analysis program.
J. Appl. Cryst. (2009). 42, 339-341.
;
_computing_structure_refinement 'SHELXL (Sheldrick, Acta Cryst. A64 2008, 112-122)'
_computing_structure_solution 'SHELXT (Sheldrick, G.M. (2015). Acta Cryst. A71, 3-8)'
_diffrn_ambient_temperature 173(2)
_diffrn_detector_area_resol_mean 8.36
_diffrn_measured_fraction_theta_full 0.997
_diffrn_measured_fraction_theta_max 0.996
_diffrn_measurement_device_type 'Bruker APEX-II CCD'
_diffrn_measurement_method '\w and \f'
_diffrn_radiation_monochromator graphite
_diffrn_radiation_type CuK\a
_diffrn_radiation_wavelength 1.54178
_diffrn_reflns_av_R_equivalents 0.0267
_diffrn_reflns_av_unetI/netI 0.0281
_diffrn_reflns_Laue_measured_fraction_full 0.997
_diffrn_reflns_Laue_measured_fraction_max 0.996
_diffrn_reflns_limit_h_max 13
_diffrn_reflns_limit_h_min -13
_diffrn_reflns_limit_k_max 10
_diffrn_reflns_limit_k_min -10
_diffrn_reflns_limit_l_max 20
_diffrn_reflns_limit_l_min -20
_diffrn_reflns_number 18758
_diffrn_reflns_point_group_measured_fraction_full 0.985
_diffrn_reflns_point_group_measured_fraction_max 0.981
_diffrn_reflns_theta_full 67.679
_diffrn_reflns_theta_max 70.068
_diffrn_reflns_theta_min 2.610
_diffrn_source 'sealed tube'
_diffrn_standards_number 0
_exptl_absorpt_coefficient_mu 0.806
_exptl_absorpt_correction_T_max 0.7533
_exptl_absorpt_correction_T_min 0.6686
_exptl_absorpt_correction_type multi-scan
_exptl_absorpt_process_details
'SADABS-2012/1 (Bruker,2012) was used for absorption correction. wR2(int) was 0.0642 before and 0.0499 after correction. The Ratio of minimum to maximum transmission is 0.8876. The \l/2 correction factor is 0.0015.'
_exptl_crystal_colour colourless
_exptl_crystal_colour_primary colourless
_exptl_crystal_density_diffrn 1.373
_exptl_crystal_description needle
_exptl_crystal_F_000 728
_exptl_crystal_recrystallization_method 'Used as received'
_exptl_crystal_size_max 0.502
_exptl_crystal_size_mid 0.224
_exptl_crystal_size_min 0.04
_refine_diff_density_max 0.852
_refine_diff_density_min -0.296
_refine_diff_density_rms 0.059
_refine_ls_abs_structure_details
;
 Flack x determined using 2375 quotients [(I+)-(I-)]/[(I+)+(I-)]
 (Parsons, Flack and Wagner, Acta Cryst. B69 (2013) 249-259).
;
_refine_ls_abs_structure_Flack -0.05(9)
_refine_ls_extinction_method none
_refine_ls_goodness_of_fit_ref 1.037
_refine_ls_hydrogen_treatment mixed
_refine_ls_matrix_type full
_refine_ls_number_parameters 477
_refine_ls_number_reflns 6315
_refine_ls_number_restraints 1
_refine_ls_restrained_S_all 1.037
_refine_ls_R_factor_all 0.0611
_refine_ls_R_factor_gt 0.0559
_refine_ls_shift/su_max 0.000
_refine_ls_shift/su_mean 0.000
_refine_ls_structure_factor_coef Fsqd
_refine_ls_weighting_details 'w=1/[\s^2^(Fo^2^)+(0.1011P)^2^+0.7355P] where P=(Fo^2^+2Fc^2^)/3'
_refine_ls_weighting_scheme calc
_refine_ls_wR_factor_gt 0.1581
_refine_ls_wR_factor_ref 0.1656
_reflns_Friedel_coverage 0.842
_reflns_Friedel_fraction_full 0.972
_reflns_Friedel_fraction_max 0.963
_reflns_number_gt 5751
_reflns_number_total 6315
_reflns_threshold_expression 'I > 2\s(I)'
_cod_data_source_file bc9b00534_si_002.cif
_cod_data_source_block jh1218a
_cod_database_code 1552499
_shelx_shelxl_version_number 2018/3
_shelx_space_group_comment
;
The symmetry employed for this shelxl refinement is uniquely defined
by the following loop, which should always be used as a source of
symmetry information in preference to the above space-group names.
They are only intended as comments.
;
_shelx_estimated_absorpt_t_max 0.968
_shelx_estimated_absorpt_t_min 0.688
_olex2_refinement_description
;
1. Fixed Uiso
 At 1.2 times of:
  All C(H) groups, All C(H,H) groups
2.a Ternary CH refined with riding coordinates:
 C2A(H2A), C2B(H2B)
2.b Secondary CH2 refined with riding coordinates:
 C3A(H3AA,H3AB), C12A(H12A,H12B), C3B(H3BA,H3BB), C12B(H12C,H12D)
2.c Aromatic/amide H refined with riding coordinates:
 C4A(H4A), C7A(H7A), C8A(H8A), C9A(H9A), C10A(H10A), C14A(H14A), C15A(H15A),
 C16A(H16A), C17A(H17A), C18A(H18A), C4B(H4B), C7B(H7B), C8B(H8B), C9B(H9B),
 C10B(H10B), C14B(H14B), C15B(H15B), C16B(H16B), C17B(H17B), C18B(H18B)
;
_olex2_diffrn_ambient_temperature_device 'Oxford Cryosystems'
_olex2_exptl_crystal_mounting_method 'The crystal was mounted on a nylon loop with paratone oil'
_olex2_submission_original_sample_id 'Vial 2 CBZ'
_olex2_submission_special_instructions 'No special instructions were received'

loop_
_space_group_symop_operation_xyz
'x, y, z'
'-x, y+1/2, -z'

loop_
_atom_site_label
_atom_site_type_symbol
_atom_site_fract_x
_atom_site_fract_y
_atom_site_fract_z
_atom_site_U_iso_or_equiv
_atom_site_adp_type
_atom_site_occupancy
_atom_site_site_symmetry_order
_atom_site_calc_flag
_atom_site_refinement_flags_posn
O1A O 0.4945(3) 0.3527(4) 0.4994(2) 0.0467(8) Uani 1 1 d .
O2A O 0.3519(2) 0.1411(3) 0.30247(17) 0.0386(7) Uani 1 1 d .
O3A O 0.8378(2) 0.1201(4) 0.41828(18) 0.0410(7) Uani 1 1 d .
O4A O 0.7450(3) 0.2473(5) 0.3175(2) 0.0601(10) Uani 1 1 d .
N1A N 0.3470(3) 0.3425(4) 0.4008(2) 0.0321(7) Uani 1 1 d .
N2A N 0.2899(3) 0.4609(4) 0.4368(2) 0.0356(7) Uani 1 1 d .
N3A N 0.6410(3) 0.1540(4) 0.4173(2) 0.0344(7) Uani 1 1 d .
H3A H 0.646(4) 0.098(7) 0.456(3) 0.049(15) Uiso 1 1 d .
C1A C 0.4586(3) 0.3059(5) 0.4364(2) 0.0333(8) Uani 1 1 d .
C2A C 0.5300(3) 0.2074(4) 0.3822(2) 0.0323(8) Uani 1 1 d .
H2A H 0.551249 0.272976 0.337158 0.039 Uiso 1 1 calc R
C3A C 0.4536(4) 0.0803(5) 0.3460(3) 0.0385(9) Uani 1 1 d .
H3AA H 0.501819 0.019621 0.310476 0.046 Uiso 1 1 calc R
H3AB H 0.426611 0.013833 0.388465 0.046 Uiso 1 1 calc R
C4A C 0.1916(4) 0.5077(5) 0.4030(3) 0.0376(9) Uani 1 1 d .
H4A H 0.152674 0.587590 0.428562 0.045 Uiso 1 1 calc R
C5A C 0.1327(4) 0.4521(5) 0.3299(2) 0.0354(9) Uani 1 1 d .
C6A C 0.1828(3) 0.3309(5) 0.2914(2) 0.0339(8) Uani 1 1 d .
C7A C 0.1261(4) 0.2773(5) 0.2212(3) 0.0396(9) Uani 1 1 d .
H7A H 0.158741 0.194359 0.194522 0.048 Uiso 1 1 calc R
C8A C 0.0225(4) 0.3454(6) 0.1909(3) 0.0463(11) Uani 1 1 d .
H8A H -0.014449 0.309927 0.142801 0.056 Uiso 1 1 calc R
C9A C -0.0276(4) 0.4636(6) 0.2297(3) 0.0493(12) Uani 1 1 d .
H9A H -0.099545 0.507795 0.208787 0.059 Uiso 1 1 calc R
C10A C 0.0268(4) 0.5185(5) 0.2992(3) 0.0435(10) Uani 1 1 d .
H10A H -0.007492 0.600491 0.325854 0.052 Uiso 1 1 calc R
C11A C 0.7406(4) 0.1786(5) 0.3790(2) 0.0377(9) Uani 1 1 d .
C12A C 0.9469(4) 0.1426(10) 0.3787(4) 0.086(3) Uani 1 1 d .
H12A H 0.952152 0.248117 0.360934 0.103 Uiso 1 1 calc R
H12B H 0.948158 0.076801 0.331699 0.103 Uiso 1 1 calc R
C13A C 1.0516(4) 0.1063(7) 0.4349(3) 0.0522(13) Uani 1 1 d .
C14A C 1.0817(5) 0.2007(7) 0.4980(4) 0.0643(16) Uani 1 1 d .
H14A H 1.035151 0.287567 0.507010 0.077 Uiso 1 1 calc R
C15A C 1.1806(5) 0.1674(7) 0.5478(3) 0.0629(14) Uani 1 1 d .
H15A H 1.201823 0.231634 0.591011 0.075 Uiso 1 1 calc R
C16A C 1.2482(4) 0.0403(6) 0.5345(3) 0.0485(11) Uani 1 1 d .
H16A H 1.314696 0.016153 0.569142 0.058 Uiso 1 1 calc R
C17A C 1.2187(4) -0.0493(6) 0.4717(3) 0.0458(11) Uani 1 1 d .
H17A H 1.265972 -0.135270 0.462008 0.055 Uiso 1 1 calc R
C18A C 1.1209(4) -0.0169(6) 0.4219(3) 0.0457(11) Uani 1 1 d .
H18A H 1.101463 -0.080660 0.378166 0.055 Uiso 1 1 calc R
B1A B 0.2974(4) 0.2646(5) 0.3309(3) 0.0336(9) Uani 1 1 d .
O1B O -0.0048(3) 0.6708(4) 0.01360(18) 0.0470(7) Uani 1 1 d .
O2B O 0.1395(3) 0.8561(3) 0.21934(18) 0.0403(7) Uani 1 1 d .
O3B O -0.3217(3) 0.8865(4) 0.0769(2) 0.0489(8) Uani 1 1 d .
O4B O -0.2083(3) 0.7332(4) 0.1564(2) 0.0515(8) Uani 1 1 d .
N1B N 0.1473(3) 0.6793(4) 0.10941(19) 0.0338(7) Uani 1 1 d .
N2B N 0.2016(3) 0.5608(4) 0.0703(2) 0.0381(8) Uani 1 1 d .
N3B N -0.1244(3) 0.9121(4) 0.0811(2) 0.0409(8) Uani 1 1 d .
H3B H -0.135(4) 0.962(6) 0.047(3) 0.031(12) Uiso 1 1 d .
C1B C 0.0422(4) 0.7307(5) 0.0711(2) 0.0344(8) Uani 1 1 d .
C2B C -0.0013(4) 0.8791(5) 0.1043(2) 0.0370(9) Uani 1 1 d .
H2B H 0.047958 0.959701 0.080857 0.044 Uiso 1 1 calc R
C3B C 0.0194(4) 0.8918(5) 0.1942(3) 0.0413(10) Uani 1 1 d .
H3BA H 0.001011 0.995381 0.210852 0.050 Uiso 1 1 calc R
H3BB H -0.035775 0.822881 0.220137 0.050 Uiso 1 1 calc R
C4B C 0.3008(4) 0.5098(5) 0.1013(2) 0.0388(9) Uani 1 1 d .
H4B H 0.336342 0.429523 0.074006 0.047 Uiso 1 1 calc R
C5B C 0.3644(4) 0.5600(5) 0.1727(2) 0.0353(8) Uani 1 1 d .
C6B C 0.3158(3) 0.6777(5) 0.2158(2) 0.0345(8) Uani 1 1 d .
C7B C 0.3756(4) 0.7254(5) 0.2852(2) 0.0395(9) Uani 1 1 d .
H7B H 0.341596 0.801898 0.316005 0.047 Uiso 1 1 calc R
C8B C 0.4840(4) 0.6627(5) 0.3098(3) 0.0443(10) Uani 1 1 d .
H8B H 0.524678 0.697419 0.356842 0.053 Uiso 1 1 calc R
C9B C 0.5338(4) 0.5483(5) 0.2656(3) 0.0434(10) Uani 1 1 d .
H9B H 0.609089 0.506785 0.282185 0.052 Uiso 1 1 calc R
C10B C 0.4740(4) 0.4952(5) 0.1979(3) 0.0409(9) Uani 1 1 d .
H10B H 0.506886 0.415564 0.168697 0.049 Uiso 1 1 calc R
C11B C -0.2166(4) 0.8339(5) 0.1089(3) 0.0406(9) Uani 1 1 d .
C12B C -0.4258(4) 0.8115(8) 0.1066(4) 0.0656(17) Uani 1 1 d .
H12C H -0.427419 0.825297 0.164538 0.079 Uiso 1 1 calc R
H12D H -0.422146 0.702629 0.095415 0.079 Uiso 1 1 calc R
C13B C -0.5352(4) 0.8774(6) 0.0671(3) 0.0554(14) Uani 1 1 d .
C14B C -0.5825(5) 0.8061(11) -0.0001(4) 0.082(2) Uani 1 1 d .
H14B H -0.538770 0.722156 -0.017722 0.099 Uiso 1 1 calc R
C15B C -0.6833(6) 0.8408(11) -0.0440(5) 0.086(2) Uani 1 1 d .
H15B H -0.710803 0.782638 -0.088190 0.103 Uiso 1 1 calc R
C16B C -0.7410(7) 0.9622(8) -0.0206(5) 0.080(2) Uani 1 1 d .
H16B H -0.810733 0.991277 -0.050997 0.096 Uiso 1 1 calc R
C17B C -0.7076(4) 1.0492(7) 0.0441(4) 0.0620(15) Uani 1 1 d .
H17B H -0.750781 1.136601 0.057553 0.074 Uiso 1 1 calc R
C18B C -0.5999(6) 0.9978(8) 0.0916(5) 0.085(2) Uani 1 1 d .
H18B H -0.575959 1.048698 0.139038 0.102 Uiso 1 1 calc R
B1B B 0.1971(4) 0.7440(5) 0.1826(3) 0.0347(9) Uani 1 1 d .

loop_
_atom_site_aniso_label
_atom_site_aniso_U_11
_atom_site_aniso_U_22
_atom_site_aniso_U_33
_atom_site_aniso_U_23
_atom_site_aniso_U_13
_atom_site_aniso_U_12
O1A 0.0352(14) 0.058(2) 0.0458(16) -0.0140(16) -0.0061(12) -0.0009(14)
O2A 0.0324(13) 0.0359(15) 0.0466(16) -0.0072(12) -0.0082(11) 0.0021(11)
O3A 0.0262(13) 0.0520(18) 0.0452(16) 0.0180(13) 0.0057(11) 0.0056(12)
O4A 0.0364(16) 0.086(3) 0.059(2) 0.035(2) 0.0115(14) 0.0126(17)
N1A 0.0260(14) 0.0332(16) 0.0373(17) -0.0024(14) 0.0040(12) -0.0023(13)
N2A 0.0312(16) 0.0364(17) 0.0394(19) -0.0056(15) 0.0046(13) -0.0012(14)
N3A 0.0259(15) 0.0389(18) 0.0383(18) 0.0074(15) -0.0010(12) -0.0017(14)
C1A 0.0285(18) 0.0320(19) 0.039(2) -0.0012(16) 0.0000(15) -0.0067(15)
C2A 0.0264(16) 0.0331(19) 0.0373(19) 0.0028(15) 0.0006(14) -0.0012(15)
C3A 0.035(2) 0.035(2) 0.045(2) -0.0035(18) -0.0047(17) 0.0009(17)
C4A 0.033(2) 0.038(2) 0.042(2) -0.0010(18) 0.0071(16) 0.0011(17)
C5A 0.0307(19) 0.038(2) 0.038(2) 0.0092(17) 0.0047(16) -0.0006(16)
C6A 0.0284(18) 0.037(2) 0.036(2) 0.0047(17) 0.0036(15) -0.0044(16)
C7A 0.033(2) 0.046(2) 0.039(2) 0.0050(18) -0.0027(16) -0.0035(18)
C8A 0.043(2) 0.057(3) 0.038(2) 0.007(2) -0.0072(18) -0.008(2)
C9A 0.037(2) 0.059(3) 0.051(3) 0.021(2) -0.0062(19) 0.007(2)
C10A 0.037(2) 0.044(2) 0.049(2) 0.0116(19) 0.0042(18) 0.0068(19)
C11A 0.0326(19) 0.042(2) 0.038(2) 0.0066(18) 0.0039(15) 0.0021(17)
C12A 0.032(2) 0.152(7) 0.075(4) 0.065(4) 0.020(2) 0.029(3)
C13A 0.030(2) 0.070(3) 0.058(3) 0.031(3) 0.0171(19) 0.007(2)
C14A 0.055(3) 0.055(3) 0.087(4) 0.016(3) 0.038(3) 0.018(3)
C15A 0.059(3) 0.066(3) 0.066(3) -0.012(3) 0.021(3) -0.013(3)
C16A 0.031(2) 0.063(3) 0.051(3) 0.007(2) -0.0016(18) -0.003(2)
C17A 0.037(2) 0.048(3) 0.052(3) 0.011(2) 0.0029(18) 0.0023(19)
C18A 0.033(2) 0.059(3) 0.045(2) 0.010(2) 0.0003(18) -0.008(2)
B1A 0.029(2) 0.035(2) 0.037(2) 0.0026(18) 0.0022(17) -0.0061(18)
O1B 0.0440(15) 0.0558(18) 0.0403(16) -0.0085(15) -0.0051(13) -0.0024(15)
O2B 0.0419(15) 0.0400(16) 0.0382(15) -0.0103(12) -0.0061(12) -0.0015(13)
O3B 0.0374(15) 0.056(2) 0.0534(19) 0.0242(15) 0.0034(13) -0.0017(14)
O4B 0.0454(17) 0.0500(19) 0.058(2) 0.0241(16) -0.0065(14) -0.0046(15)
N1B 0.0370(16) 0.0314(16) 0.0329(16) -0.0021(14) 0.0013(13) -0.0042(14)
N2B 0.0411(18) 0.0384(18) 0.0348(17) -0.0080(15) 0.0015(14) -0.0012(15)
N3B 0.043(2) 0.0411(19) 0.039(2) 0.0149(17) 0.0024(15) 0.0021(16)
C1B 0.0348(19) 0.037(2) 0.0312(19) 0.0013(16) 0.0026(15) -0.0067(17)
C2B 0.036(2) 0.036(2) 0.039(2) 0.0032(16) 0.0002(16) -0.0048(16)
C3B 0.042(2) 0.038(2) 0.044(2) -0.0044(18) -0.0019(18) 0.0031(18)
C4B 0.046(2) 0.038(2) 0.033(2) -0.0037(17) 0.0057(17) 0.0028(18)
C5B 0.037(2) 0.035(2) 0.0336(19) 0.0025(16) 0.0036(16) -0.0049(17)
C6B 0.0358(19) 0.0335(19) 0.0342(19) 0.0034(16) 0.0037(15) -0.0071(17)
C7B 0.045(2) 0.039(2) 0.035(2) -0.0021(17) -0.0009(17) -0.0071(19)
C8B 0.046(2) 0.045(2) 0.041(2) 0.005(2) -0.0046(18) -0.009(2)
C9B 0.045(2) 0.043(2) 0.042(2) 0.0127(19) -0.0036(18) -0.0045(19)
C10B 0.046(2) 0.038(2) 0.039(2) 0.0069(18) 0.0039(18) 0.0005(19)
C11B 0.039(2) 0.037(2) 0.046(2) 0.0064(19) 0.0013(17) 0.0031(18)
C12B 0.040(2) 0.077(4) 0.080(4) 0.044(3) 0.002(2) -0.003(2)
C13B 0.038(2) 0.063(3) 0.068(3) 0.036(3) 0.023(2) 0.014(2)
C14B 0.046(3) 0.123(6) 0.078(4) 0.030(4) 0.014(3) 0.002(4)
C15B 0.067(4) 0.107(6) 0.084(5) 0.007(5) 0.016(3) -0.004(4)
C16B 0.084(4) 0.073(4) 0.087(5) 0.025(4) 0.030(4) 0.008(4)
C17B 0.039(3) 0.063(3) 0.085(4) 0.019(3) 0.019(2) 0.008(2)
C18B 0.085(5) 0.068(4) 0.105(5) 0.017(4) 0.045(4) -0.002(4)
B1B 0.040(2) 0.032(2) 0.032(2) -0.0019(18) 0.0030(17) -0.0080(19)

loop_
_atom_type_symbol
_atom_type_description
_atom_type_scat_dispersion_real
_atom_type_scat_dispersion_imag
_atom_type_scat_source
C C 0.0181 0.0091 'International Tables Vol C Tables 4.2.6.8 and 6.1.1.4'
H H 0.0000 0.0000 'International Tables Vol C Tables 4.2.6.8 and 6.1.1.4'
B B 0.0090 0.0039 'International Tables Vol C Tables 4.2.6.8 and 6.1.1.4'
N N 0.0311 0.0180 'International Tables Vol C Tables 4.2.6.8 and 6.1.1.4'
O O 0.0492 0.0322 'International Tables Vol C Tables 4.2.6.8 and 6.1.1.4'

loop_
_geom_angle_atom_site_label_1
_geom_angle_atom_site_label_2
_geom_angle_atom_site_label_3
_geom_angle
B1A O2A C3A 118.9(3)
C11A O3A C12A 113.6(3)
N2A N1A C1A 114.1(3)
N2A N1A B1A 123.5(3)
C1A N1A B1A 122.4(3)
C4A N2A N1A 117.0(3)
C2A N3A H3A 124(4)
C11A N3A H3A 117(4)
C11A N3A C2A 118.2(3)
O1A C1A N1A 123.8(4)
O1A C1A C2A 125.1(4)
N1A C1A C2A 111.0(3)
N3A C2A C1A 114.3(3)
N3A C2A H2A 106.0
N3A C2A C3A 112.2(3)
C1A C2A H2A 106.0
C1A C2A C3A 111.6(3)
C3A C2A H2A 106.0
O2A C3A C2A 110.0(3)
O2A C3A H3AA 109.7
O2A C3A H3AB 109.7
C2A C3A H3AA 109.7
C2A C3A H3AB 109.7
H3AA C3A H3AB 108.2
N2A C4A H4A 116.3
N2A C4A C5A 127.4(4)
C5A C4A H4A 116.3
C6A C5A C4A 119.0(4)
C6A C5A C10A 120.5(4)
C10A C5A C4A 120.6(4)
C5A C6A C7A 118.9(4)
C5A C6A B1A 116.2(4)
C7A C6A B1A 124.9(4)
C6A C7A H7A 120.0
C8A C7A C6A 120.1(4)
C8A C7A H7A 120.0
C7A C8A H8A 119.6
C9A C8A C7A 120.8(4)
C9A C8A H8A 119.6
C8A C9A H9A 119.9
C8A C9A C10A 120.2(4)
C10A C9A H9A 119.9
C5A C10A H10A 120.2
C9A C10A C5A 119.5(5)
C9A C10A H10A 120.2
O4A C11A O3A 123.4(4)
O4A C11A N3A 124.9(4)
N3A C11A O3A 111.7(3)
O3A C12A H12A 109.8
O3A C12A H12B 109.8
O3A C12A C13A 109.2(4)
H12A C12A H12B 108.3
C13A C12A H12A 109.8
C13A C12A H12B 109.8
C14A C13A C12A 120.5(6)
C18A C13A C12A 119.9(6)
C18A C13A C14A 119.5(5)
C13A C14A H14A 120.2
C13A C14A C15A 119.6(5)
C15A C14A H14A 120.2
C14A C15A H15A 120.0
C16A C15A C14A 120.0(5)
C16A C15A H15A 120.0
C15A C16A H16A 120.2
C17A C16A C15A 119.6(5)
C17A C16A H16A 120.2
C16A C17A H17A 119.6
C16A C17A C18A 120.7(5)
C18A C17A H17A 119.6
C13A C18A C17A 120.5(5)
C13A C18A H18A 119.7
C17A C18A H18A 119.7
O2A B1A N1A 120.9(4)
O2A B1A C6A 122.5(4)
N1A B1A C6A 116.6(4)
B1B O2B C3B 119.3(3)
C11B O3B C12B 113.4(3)
N2B N1B B1B 123.1(3)
C1B N1B N2B 113.8(3)
C1B N1B B1B 123.1(4)
C4B N2B N1B 117.3(3)
C2B N3B H3B 117(4)
C11B N3B H3B 119(4)
C11B N3B C2B 122.4(4)
O1B C1B N1B 123.7(4)
O1B C1B C2B 123.1(4)
N1B C1B C2B 113.0(3)
N3B C2B C1B 113.2(3)
N3B C2B H2B 106.5
N3B C2B C3B 110.5(3)
C1B C2B H2B 106.5
C1B C2B C3B 113.3(3)
C3B C2B H2B 106.5
O2B C3B C2B 111.9(4)
O2B C3B H3BA 109.2
O2B C3B H3BB 109.2
C2B C3B H3BA 109.2
C2B C3B H3BB 109.2
H3BA C3B H3BB 107.9
N2B C4B H4B 116.1
N2B C4B C5B 127.7(4)
C5B C4B H4B 116.1
C6B C5B C4B 118.7(4)
C6B C5B C10B 120.3(4)
C10B C5B C4B 121.0(4)
C5B C6B B1B 116.7(4)
C7B C6B C5B 119.0(4)
C7B C6B B1B 124.3(4)
C6B C7B H7B 119.6
C8B C7B C6B 120.7(4)
C8B C7B H7B 119.6
C7B C8B H8B 119.9
C7B C8B C9B 120.1(4)
C9B C8B H8B 119.9
C8B C9B H9B 119.9
C10B C9B C8B 120.3(4)
C10B C9B H9B 119.9
C5B C10B H10B 120.3
C9B C10B C5B 119.5(4)
C9B C10B H10B 120.3
O4B C11B O3B 124.1(4)
O4B C11B N3B 125.6(4)
N3B C11B O3B 110.3(4)
O3B C12B H12C 110.0
O3B C12B H12D 110.0
O3B C12B C13B 108.6(4)
H12C C12B H12D 108.4
C13B C12B H12C 110.0
C13B C12B H12D 110.0
C14B C13B C12B 117.5(6)
C18B C13B C12B 127.6(7)
C18B C13B C14B 114.9(6)
C13B C14B H14B 115.9
C15B C14B C13B 128.2(8)
C15B C14B H14B 115.9
C14B C15B H15B 122.4
C16B C15B C14B 115.3(9)
C16B C15B H15B 122.4
C15B C16B H16B 117.4
C15B C16B C17B 125.3(8)
C17B C16B H16B 117.4
C16B C17B H17B 122.1
C16B C17B C18B 115.9(6)
C18B C17B H17B 122.1
C13B C18B C17B 120.3(7)
C13B C18B H18B 119.9
C17B C18B H18B 119.9
O2B B1B N1B 120.8(4)
O2B B1B C6B 122.5(4)
N1B B1B C6B 116.6(4)

loop_
_geom_bond_atom_site_label_1
_geom_bond_atom_site_label_2
_geom_bond_distance
O1A C1A 1.197(5)
O2A C3A 1.433(5)
O2A B1A 1.359(6)
O3A C11A 1.352(5)
O3A C12A 1.437(5)
O4A C11A 1.213(5)
N1A N2A 1.391(5)
N1A C1A 1.400(5)
N1A B1A 1.458(6)
N2A C4A 1.285(5)
N3A H3A 0.83(6)
N3A C2A 1.432(5)
N3A C11A 1.336(5)
C1A C2A 1.525(6)
C2A H2A 1.0000
C2A C3A 1.530(5)
C3A H3AA 0.9900
C3A H3AB 0.9900
C4A H4A 0.9500
C4A C5A 1.462(6)
C5A C6A 1.394(6)
C5A C10A 1.402(6)
C6A C7A 1.404(6)
C6A B1A 1.536(6)
C7A H7A 0.9500
C7A C8A 1.385(6)
C8A H8A 0.9500
C8A C9A 1.375(8)
C9A H9A 0.9500
C9A C10A 1.388(7)
C10A H10A 0.9500
C12A H12A 0.9900
C12A H12B 0.9900
C12A C13A 1.509(7)
C13A C14A 1.388(9)
C13A C18A 1.369(7)
C14A H14A 0.9500
C14A C15A 1.391(8)
C15A H15A 0.9500
C15A C16A 1.386(8)
C16A H16A 0.9500
C16A C17A 1.358(7)
C17A H17A 0.9500
C17A C18A 1.381(6)
C18A H18A 0.9500
O1B C1B 1.209(5)
O2B C3B 1.427(5)
O2B B1B 1.357(6)
O3B C11B 1.355(5)
O3B C12B 1.456(6)
O4B C11B 1.206(5)
N1B N2B 1.402(5)
N1B C1B 1.394(5)
N1B B1B 1.453(5)
N2B C4B 1.288(6)
N3B H3B 0.74(5)
N3B C2B 1.446(5)
N3B C11B 1.350(6)
C1B C2B 1.526(6)
C2B H2B 1.0000
C2B C3B 1.533(6)
C3B H3BA 0.9900
C3B H3BB 0.9900
C4B H4B 0.9500
C4B C5B 1.444(6)
C5B C6B 1.403(6)
C5B C10B 1.405(6)
C6B C7B 1.391(6)
C6B B1B 1.536(6)
C7B H7B 0.9500
C7B C8B 1.382(6)
C8B H8B 0.9500
C8B C9B 1.398(7)
C9B H9B 0.9500
C9B C10B 1.383(6)
C10B H10B 0.9500
C12B H12C 0.9900
C12B H12D 0.9900
C12B C13B 1.487(7)
C13B C14B 1.388(10)
C13B C18B 1.371(9)
C14B H14B 0.9500
C14B C15B 1.356(9)
C15B H15B 0.9500
C15B C16B 1.329(11)
C16B H16B 0.9500
C16B C17B 1.380(10)
C17B H17B 0.9500
C17B C18B 1.489(9)
C18B H18B 0.9500

loop_
_geom_hbond_atom_site_label_D
_geom_hbond_atom_site_label_H
_geom_hbond_atom_site_label_A
_geom_hbond_distance_DH
_geom_hbond_distance_HA
_geom_hbond_distance_DA
_geom_hbond_angle_DHA
_geom_hbond_site_symmetry_A
_geom_hbond_publ_flag
N3A H3A N2A 0.83(6) 2.27(6) 3.080(5) 165(5) 2_646 yes
N3B H3B N2B 0.74(5) 2.26(5) 2.977(5) 164(5) 2 yes
C3B H3BB O4B 0.99 2.31 2.958(5) 122.2 . yes

loop_
_geom_torsion_atom_site_label_1
_geom_torsion_atom_site_label_2
_geom_torsion_atom_site_label_3
_geom_torsion_atom_site_label_4
_geom_torsion
O1A C1A C2A N3A 8.9(6)
O1A C1A C2A C3A 137.5(4)
O3A C12A C13A C14A -71.3(8)
O3A C12A C13A C18A 111.6(6)
N1A N2A C4A C5A -1.0(6)
N1A C1A C2A N3A -174.7(3)
N1A C1A C2A C3A -46.1(4)
N2A N1A C1A O1A 12.1(6)
N2A N1A C1A C2A -164.4(3)
N2A N1A B1A O2A -174.0(3)
N2A N1A B1A C6A 6.8(5)
N2A C4A C5A C6A 2.6(7)
N2A C4A C5A C10A -178.0(4)
N3A C2A C3A O2A -172.0(3)
C1A N1A N2A C4A 174.5(4)
C1A N1A B1A O2A 7.6(6)
C1A N1A B1A C6A -171.6(3)
C1A C2A C3A O2A 58.3(4)
C2A N3A C11A O3A -179.0(4)
C2A N3A C11A O4A 2.4(7)
C3A O2A B1A N1A 5.3(6)
C3A O2A B1A C6A -175.6(4)
C4A C5A C6A C7A 179.9(4)
C4A C5A C6A B1A 0.5(5)
C4A C5A C10A C9A -179.9(4)
C5A C6A C7A C8A 0.4(6)
C5A C6A B1A O2A 176.1(4)
C5A C6A B1A N1A -4.7(5)
C6A C5A C10A C9A -0.6(6)
C6A C7A C8A C9A -1.4(7)
C7A C6A B1A O2A -3.2(6)
C7A C6A B1A N1A 176.0(4)
C7A C8A C9A C10A 1.3(7)
C8A C9A C10A C5A -0.3(7)
C10A C5A C6A C7A 0.5(6)
C10A C5A C6A B1A -178.8(4)
C11A O3A C12A C13A 167.0(5)
C11A N3A C2A C1A -126.6(4)
C11A N3A C2A C3A 105.1(4)
C12A O3A C11A O4A -2.0(8)
C12A O3A C11A N3A 179.4(5)
C12A C13A C14A C15A -178.2(5)
C12A C13A C18A C17A 178.4(4)
C13A C14A C15A C16A -0.1(8)
C14A C13A C18A C17A 1.3(7)
C14A C15A C16A C17A 1.3(8)
C15A C16A C17A C18A -1.2(7)
C16A C17A C18A C13A -0.1(7)
C18A C13A C14A C15A -1.1(7)
B1A O2A C3A C2A -37.3(5)
B1A N1A N2A C4A -4.0(6)
B1A N1A C1A O1A -169.3(4)
B1A N1A C1A C2A 14.2(5)
B1A C6A C7A C8A 179.7(4)
O1B C1B C2B N3B 21.7(6)
O1B C1B C2B C3B 148.5(4)
O3B C12B C13B C14B 94.0(7)
O3B C12B C13B C18B -89.7(7)
N1B N2B C4B C5B 0.0(7)
N1B C1B C2B N3B -163.8(3)
N1B C1B C2B C3B -37.1(5)
N2B N1B C1B O1B 6.7(6)
N2B N1B C1B C2B -167.8(3)
N2B N1B B1B O2B -178.3(4)
N2B N1B B1B C6B 1.0(6)
N2B C4B C5B C6B 0.3(7)
N2B C4B C5B C10B -178.2(4)
N3B C2B C3B O2B 178.5(3)
C1B N1B N2B C4B 178.4(4)
C1B N1B B1B O2B 2.6(6)
C1B N1B B1B C6B -178.1(3)
C1B C2B C3B O2B 50.3(5)
C2B N3B C11B O3B -179.1(4)
C2B N3B C11B O4B 2.2(8)
C3B O2B B1B N1B 11.6(6)
C3B O2B B1B C6B -167.7(4)
C4B C5B C6B C7B 179.1(4)
C4B C5B C6B B1B 0.0(6)
C4B C5B C10B C9B 178.6(4)
C5B C6B C7B C8B 2.8(6)
C5B C6B B1B O2B 178.7(4)
C5B C6B B1B N1B -0.6(6)
C6B C5B C10B C9B 0.0(6)
C6B C7B C8B C9B -1.1(7)
C7B C6B B1B O2B -0.4(7)
C7B C6B B1B N1B -179.7(4)
C7B C8B C9B C10B -1.2(7)
C8B C9B C10B C5B 1.7(7)
C10B C5B C6B C7B -2.3(6)
C10B C5B C6B B1B 178.6(4)
C11B O3B C12B C13B -179.6(5)
C11B N3B C2B C1B 69.9(5)
C11B N3B C2B C3B -58.3(5)
C12B O3B C11B O4B 1.2(7)
C12B O3B C11B N3B -177.5(5)
C12B C13B C14B C15B 177.0(6)
C12B C13B C18B C17B 179.7(5)
C13B C14B C15B C16B 2.7(11)
C14B C13B C18B C17B -3.9(8)
C14B C15B C16B C17B -1.7(11)
C15B C16B C17B C18B -1.7(9)
C16B C17B C18B C13B 4.7(8)
C18B C13B C14B C15B 0.2(10)
B1B O2B C3B C2B -37.5(5)
B1B N1B N2B C4B -0.7(6)
B1B N1B C1B O1B -174.2(4)
B1B N1B C1B C2B 11.4(5)
B1B C6B C7B C8B -178.1(4)
